data_1515611
loop_
_publ_author_name
'Dermenci, Alpay'
'Selig, Philipp S.'
'Domaoal, Robert A.'
'Spasov, Krasimir A.'
'Anderson, Karen S.'
'Miller, Scott J.'

_publ_section_title
;
 Quasi-Biomimetic Ring Contraction Catalyzed by a Cysteine-Based
 Nucleophile: Total Synthesis of Sch-642305, Some Analogs and their
 Putative anti-HIV Activities.
;
_journal_issue 8
_journal_name_full 'Chemical science (Royal Society of Chemistry : 2010)'
_journal_page_first 1568
_journal_paper_doi 10.1039/C1SC00221J
_journal_volume 2
_journal_year 2011
_chemical_absolute_configuration ad
_chemical_formula_moiety 'C14 H20 O4 '
_chemical_formula_sum 'C14 H20 O4'
_chemical_formula_weight 252.31
_space_group_IT_number 19
_symmetry_cell_setting orthorhombic
_symmetry_Int_Tables_number 19
_symmetry_space_group_name_Hall 'P 2ac 2ab'
_symmetry_space_group_name_H-M 'P 21 21 21'
_audit_creation_date 2010-06-08
_audit_creation_method 'by CrystalStructure 3.8'
_cell_angle_alpha 90.0000
_cell_angle_beta 90.0000
_cell_angle_gamma 90.0000
_cell_formula_units_Z 4
_cell_length_a 6.14187(12)
_cell_length_b 11.3932(2)
_cell_length_c 18.2633(4)
_cell_measurement_reflns_used 7257
_cell_measurement_temperature 93.1
_cell_measurement_theta_max 68.2
_cell_measurement_theta_min 7.2
_cell_volume 1277.98(4)
_computing_cell_refinement PROCESS-AUTO
_computing_data_collection PROCESS-AUTO
_computing_data_reduction CrystalStructure
_computing_publication_material 'CrystalStructure 3.8'
_computing_structure_refinement SHELXL
_computing_structure_solution SHELXS97
_diffrn_detector_area_resol_mean 10.00
_diffrn_measured_fraction_theta_full 0.985
_diffrn_measured_fraction_theta_max 0.985
_diffrn_measurement_device_type 'Rigaku RAXIS-RAPID'
_diffrn_measurement_method \w
_diffrn_radiation_type 'Cu K\a'
_diffrn_radiation_wavelength 1.54187
_diffrn_reflns_av_R_equivalents 0.043
_diffrn_reflns_limit_h_max 7
_diffrn_reflns_limit_h_min -7
_diffrn_reflns_limit_k_max 13
_diffrn_reflns_limit_k_min -13
_diffrn_reflns_limit_l_max 18
_diffrn_reflns_limit_l_min -21
_diffrn_reflns_number 7709
_diffrn_reflns_theta_full 68.19
_diffrn_reflns_theta_max 68.19
_exptl_absorpt_coefficient_mu 0.781
_exptl_absorpt_correction_T_max 0.925
_exptl_absorpt_correction_T_min 0.770
_exptl_absorpt_correction_type multi-scan
_exptl_absorpt_process_details
;
Higashi, T. (1995). Program for Absorption Correction.
Rigaku Corporation, Tokyo, Japan.
;
_exptl_crystal_colour colorless
_exptl_crystal_density_diffrn 1.311
_exptl_crystal_density_method 'not measured'
_exptl_crystal_description plate
_exptl_crystal_F_000 544.00
_exptl_crystal_size_max 0.35
_exptl_crystal_size_mid 0.22
_exptl_crystal_size_min 0.10
_refine_diff_density_max 0.27
_refine_diff_density_min -0.24
_refine_ls_abs_structure_details 'Flack, H. D. (1983), Acta Cryst. A39, 876-881. 857 Friedel Pairs'
_refine_ls_abs_structure_Flack -0.2(2)
_refine_ls_extinction_method none
_refine_ls_goodness_of_fit_ref 1.086
_refine_ls_hydrogen_treatment refall
_refine_ls_number_parameters 168
_refine_ls_number_reflns 2219
_refine_ls_R_factor_gt 0.0378
_refine_ls_shift/su_max 0.0000
_refine_ls_structure_factor_coef Fsqd
_refine_ls_weighting_details 'w = 1/[\s^2^(Fo^2^)+(0.0332P)^2^+0.5629P] where P=(Fo^2^+2Fc^2^)/3'
_refine_ls_weighting_scheme calc
_refine_ls_wR_factor_ref 0.0987
_reflns_number_gt 1910
_reflns_number_total 2219
_reflns_threshold_expression F^2^>2.0\s(F^2^)
_cod_data_source_file c1sc00221j.txt
_cod_data_source_block '_ad04'
_cod_original_formula_sum 'C14 H20 O4 '
_cod_database_code 1515611

loop_
_symmetry_equiv_pos_site_id
_symmetry_equiv_pos_as_xyz
1 +X,+Y,+Z
2 1/2+X,1/2-Y,-Z
3 -X,1/2+Y,1/2-Z
4 1/2-X,-Y,1/2+Z

loop_
_atom_site_label
_atom_site_type_symbol
_atom_site_fract_x
_atom_site_fract_y
_atom_site_fract_z
_atom_site_U_iso_or_equiv
_atom_site_adp_type
_atom_site_occupancy
_atom_site_symmetry_multiplicity
_atom_site_calc_flag
_atom_site_refinement_flags
O(1) O 0.4866(2) 0.63721(16) -0.05079(9) 0.0259(3) Uani 1.00 1 d .
O(2) O 0.9658(2) 0.37861(15) 0.06134(9) 0.0312(4) Uani 1.00 1 d .
O(3) O 0.5109(2) 0.71260(13) 0.22021(8) 0.0207(3) Uani 1.00 1 d .
O(4) O 0.6829(2) 0.86625(15) 0.16901(9) 0.0265(4) Uani 1.00 1 d .
C(1) C 0.4088(3) 0.5628(2) 0.00741(12) 0.0222(5) Uani 1.00 1 d .
C(2) C 0.4432(4) 0.4366(2) -0.01290(12) 0.0262(5) Uani 1.00 1 d .
C(3) C 0.6228(4) 0.3786(2) 0.00563(13) 0.0284(5) Uani 1.00 1 d .
C(4) C 0.7976(3) 0.4325(2) 0.04875(13) 0.0229(5) Uani 1.00 1 d .
C(5) C 0.7697(3) 0.5588(2) 0.07461(12) 0.0195(5) Uani 1.00 1 d .
C(6) C 0.8995(3) 0.5791(2) 0.14542(12) 0.0215(5) Uani 1.00 1 d .
C(7) C 0.8128(3) 0.5142(2) 0.21271(13) 0.0213(5) Uani 1.00 1 d .
C(8) C 0.8887(3) 0.5668(2) 0.28562(13) 0.0250(5) Uani 1.00 1 d .
C(9) C 0.8435(3) 0.6983(2) 0.29578(14) 0.0236(5) Uani 1.00 1 d .
C(10) C 0.6057(3) 0.7382(2) 0.29266(13) 0.0218(5) Uani 1.00 1 d .
C(11) C 0.4583(3) 0.6770(2) 0.34678(13) 0.0249(5) Uani 1.00 1 d .
C(12) C 0.5757(3) 0.7776(2) 0.16312(12) 0.0196(4) Uani 1.00 1 d .
C(13) C 0.4950(3) 0.7287(2) 0.09153(12) 0.0219(5) Uani 1.00 1 d .
C(14) C 0.5267(3) 0.59686(19) 0.07758(12) 0.0185(4) Uani 1.00 1 d .
H(1) H 0.2494 0.5768 0.0142 0.027 Uiso 1.00 1 c R
H(1A) H 0.410(4) 0.623(2) -0.0845(15) 0.037(8) Uiso 1.00 1 c .
H(2) H 0.3332 0.3968 -0.0398 0.031 Uiso 1.00 1 c R
H(3) H 0.6385 0.2993 -0.0096 0.034 Uiso 1.00 1 c R
H(4) H 0.8397 0.6092 0.0364 0.023 Uiso 1.00 1 c R
H(5) H 1.0521 0.5545 0.1370 0.026 Uiso 1.00 1 c R
H(6) H 0.9007 0.6643 0.1561 0.026 Uiso 1.00 1 c R
H(7) H 0.8604 0.4313 0.2103 0.026 Uiso 1.00 1 c R
H(8) H 0.6517 0.5151 0.2113 0.026 Uiso 1.00 1 c R
H(9) H 1.0475 0.5536 0.2903 0.030 Uiso 1.00 1 c R
H(10) H 0.8168 0.5235 0.3259 0.030 Uiso 1.00 1 c R
H(11) H 0.9039 0.7223 0.3437 0.028 Uiso 1.00 1 c R
H(12) H 0.9250 0.7415 0.2576 0.028 Uiso 1.00 1 c R
H(13) H 0.5992 0.8247 0.3015 0.026 Uiso 1.00 1 c R
H(14) H 0.5682 0.7720 0.0515 0.026 Uiso 1.00 1 c R
H(15) H 0.3374 0.7460 0.0879 0.026 Uiso 1.00 1 c R
H(16) H 0.4564 0.5535 0.1189 0.022 Uiso 1.00 1 c R
H(17) H 0.4842 0.5922 0.3448 0.030 Uiso 1.00 1 c R
H(18) H 0.3060 0.6934 0.3344 0.030 Uiso 1.00 1 c R
H(19) H 0.4891 0.7058 0.3963 0.030 Uiso 1.00 1 c R

loop_
_atom_site_aniso_label
_atom_site_aniso_U_11
_atom_site_aniso_U_22
_atom_site_aniso_U_33
_atom_site_aniso_U_12
_atom_site_aniso_U_13
_atom_site_aniso_U_23
O(1) 0.0245(8) 0.0330(9) 0.0200(8) -0.0050(8) -0.0039(7) 0.0041(7)
O(2) 0.0321(9) 0.0302(9) 0.0313(9) 0.0112(9) -0.0027(7) -0.0054(7)
O(3) 0.0186(7) 0.0233(8) 0.0202(8) -0.0011(7) -0.0010(6) -0.0008(6)
O(4) 0.0298(8) 0.0212(8) 0.0283(9) -0.0012(8) 0.0044(7) -0.0011(7)
C(1) 0.0162(10) 0.0297(13) 0.0206(12) -0.0034(10) -0.0015(9) 0.0027(11)
C(2) 0.0289(12) 0.0283(13) 0.0215(12) -0.0107(12) -0.0021(10) -0.0009(11)
C(3) 0.0347(13) 0.0259(13) 0.0246(13) -0.0018(12) 0.0009(10) -0.0027(12)
C(4) 0.0242(11) 0.0254(13) 0.0190(11) 0.0009(11) 0.0042(10) 0.0023(10)
C(5) 0.0177(10) 0.0181(12) 0.0226(12) 0.0008(10) 0.0037(9) 0.0018(10)
C(6) 0.0173(10) 0.0247(12) 0.0225(12) 0.0000(10) 0.0002(9) -0.0034(10)
C(7) 0.0194(10) 0.0195(12) 0.0250(12) 0.0016(9) -0.0013(10) 0.0007(10)
C(8) 0.0209(11) 0.0297(13) 0.0243(12) 0.0051(10) -0.0039(10) -0.0002(11)
C(9) 0.0181(11) 0.0280(14) 0.0249(13) -0.0036(10) -0.0009(9) -0.0012(11)
C(10) 0.0229(11) 0.0211(12) 0.0215(12) 0.0013(10) -0.0011(10) -0.0040(10)
C(11) 0.0235(12) 0.0306(13) 0.0205(12) -0.0006(11) 0.0036(10) 0.0006(11)
C(12) 0.0174(10) 0.0186(11) 0.0230(12) 0.0026(10) 0.0036(9) -0.0003(10)
C(13) 0.0178(11) 0.0244(12) 0.0235(11) 0.0008(11) -0.0002(9) 0.0025(10)
C(14) 0.0160(10) 0.0199(11) 0.0197(11) -0.0010(9) 0.0006(8) 0.0021(9)

loop_
_atom_type_symbol
_atom_type_description
_atom_type_scat_dispersion_real
_atom_type_scat_dispersion_imag
_atom_type_scat_source
O O 0.049 0.032
;
International Tables for Crystallography
(1992, Vol. C, Tables 4.2.6.8 and 6.1.1.4)
;
C C 0.018 0.009
;
International Tables for Crystallography
(1992, Vol. C, Tables 4.2.6.8 and 6.1.1.4)
;
H H 0.000 0.000
;
International Tables for Crystallography
(1992, Vol. C, Table 6.1.1.4)
;

loop_
_geom_angle_atom_site_label_1
_geom_angle_atom_site_label_2
_geom_angle_atom_site_label_3
_geom_angle
_geom_angle_publ_flag
C(10) O(3) C(12) 118.16(16) yes
O(1) C(1) C(2) 109.58(18) yes
O(1) C(1) C(14) 108.27(18) yes
C(2) C(1) C(14) 112.68(18) yes
C(1) C(2) C(3) 122.0(2) yes
C(2) C(3) C(4) 122.4(2) yes
O(2) C(4) C(3) 120.6(2) yes
O(2) C(4) C(5) 120.7(2) yes
C(3) C(4) C(5) 118.7(2) yes
C(4) C(5) C(6) 110.16(18) yes
C(4) C(5) C(14) 112.45(17) yes
C(6) C(5) C(14) 115.25(17) yes
C(5) C(6) C(7) 115.00(18) yes
C(6) C(7) C(8) 113.79(18) yes
C(7) C(8) C(9) 115.54(19) yes
C(8) C(9) C(10) 117.27(19) yes
O(3) C(10) C(9) 110.58(18) yes
O(3) C(10) C(11) 105.03(17) yes
C(9) C(10) C(11) 114.2(2) yes
O(3) C(12) O(4) 123.6(2) yes
O(3) C(12) C(13) 111.94(18) yes
O(4) C(12) C(13) 124.4(2) yes
C(12) C(13) C(14) 117.65(18) yes
C(1) C(14) C(5) 110.86(17) yes
C(1) C(14) C(13) 109.18(17) yes
C(5) C(14) C(13) 113.59(17) yes
C(1) O(1) H(1A) 105(2) no
O(1) C(1) H(1) 108.7 no
C(2) C(1) H(1) 108.7 no
C(14) C(1) H(1) 108.7 no
C(1) C(2) H(2) 119.0 no
C(3) C(2) H(2) 119.0 no
C(2) C(3) H(3) 118.8 no
C(4) C(3) H(3) 118.8 no
C(4) C(5) H(4) 106.1 no
C(6) C(5) H(4) 106.1 no
C(14) C(5) H(4) 106.1 no
C(5) C(6) H(5) 108.5 no
C(5) C(6) H(6) 108.5 no
C(7) C(6) H(5) 108.5 no
C(7) C(6) H(6) 108.5 no
H(5) C(6) H(6) 107.5 no
C(6) C(7) H(7) 108.8 no
C(6) C(7) H(8) 108.8 no
C(8) C(7) H(7) 108.8 no
C(8) C(7) H(8) 108.8 no
H(7) C(7) H(8) 107.7 no
C(7) C(8) H(9) 108.4 no
C(7) C(8) H(10) 108.4 no
C(9) C(8) H(9) 108.4 no
C(9) C(8) H(10) 108.4 no
H(9) C(8) H(10) 107.5 no
C(8) C(9) H(11) 108.0 no
C(8) C(9) H(12) 108.0 no
C(10) C(9) H(11) 108.0 no
C(10) C(9) H(12) 108.0 no
H(11) C(9) H(12) 107.2 no
O(3) C(10) H(13) 108.9 no
C(9) C(10) H(13) 108.9 no
C(11) C(10) H(13) 108.9 no
C(10) C(11) H(17) 109.5 no
C(10) C(11) H(18) 109.5 no
C(10) C(11) H(19) 109.5 no
H(17) C(11) H(18) 109.5 no
H(17) C(11) H(19) 109.5 no
H(18) C(11) H(19) 109.5 no
C(12) C(13) H(14) 107.9 no
C(12) C(13) H(15) 107.9 no
C(14) C(13) H(14) 107.9 no
C(14) C(13) H(15) 107.9 no
H(14) C(13) H(15) 107.2 no
C(1) C(14) H(16) 107.7 no
C(5) C(14) H(16) 107.7 no
C(13) C(14) H(16) 107.7 no

loop_
_geom_bond_atom_site_label_1
_geom_bond_atom_site_label_2
_geom_bond_distance
_geom_bond_publ_flag
O(1) C(1) 1.441(2) yes
O(2) C(4) 1.224(2) yes
O(3) C(10) 1.475(2) yes
O(3) C(12) 1.339(2) yes
O(4) C(12) 1.210(2) yes
C(1) C(2) 1.500(3) yes
C(1) C(14) 1.522(3) yes
C(2) C(3) 1.330(3) yes
C(3) C(4) 1.466(3) yes
C(4) C(5) 1.524(3) yes
C(5) C(6) 1.537(3) yes
C(5) C(14) 1.555(3) yes
C(6) C(7) 1.530(3) yes
C(7) C(8) 1.532(3) yes
C(8) C(9) 1.535(3) yes
C(9) C(10) 1.530(3) yes
C(10) C(11) 1.511(3) yes
C(12) C(13) 1.505(3) yes
C(13) C(14) 1.536(3) yes
O(1) H(1A) 0.79(2) no
C(1) H(1) 1.000 no
C(2) H(2) 0.950 no
C(3) H(3) 0.950 no
C(5) H(4) 1.000 no
C(6) H(5) 0.990 no
C(6) H(6) 0.990 no
C(7) H(7) 0.990 no
C(7) H(8) 0.990 no
C(8) H(9) 0.990 no
C(8) H(10) 0.990 no
C(9) H(11) 0.990 no
C(9) H(12) 0.990 no
C(10) H(13) 1.000 no
C(11) H(17) 0.980 no
C(11) H(18) 0.980 no
C(11) H(19) 0.980 no
C(13) H(14) 0.990 no
C(13) H(15) 0.990 no
C(14) H(16) 1.000 no

loop_
_geom_contact_atom_site_label_1
_geom_contact_atom_site_label_2
_geom_contact_distance
_geom_contact_site_symmetry_2
O(1) O(4) 2.854(2) 2_465
O(1) C(12) 3.394(2) 2_465
O(1) C(13) 3.465(2) 2_465
O(1) C(13) 3.555(2) 2_565
O(2) C(1) 3.575(2) 1_655
O(2) C(2) 3.297(2) 1_655
O(2) C(3) 3.319(3) 2_555
O(2) C(9) 3.522(3) 3_745
O(4) O(1) 2.854(2) 2_565
O(4) C(8) 3.582(2) 3_755
C(1) O(2) 3.575(2) 1_455
C(2) O(2) 3.297(2) 1_455
C(3) O(2) 3.319(3) 2_455
C(3) C(11) 3.576(3) 3_645
C(8) O(4) 3.582(2) 3_745
C(9) O(2) 3.522(3) 3_755
C(11) C(3) 3.576(3) 3_655
C(12) O(1) 3.394(2) 2_565
C(13) O(1) 3.555(2) 2_465
C(13) O(1) 3.465(2) 2_565
O(1) H(4) 3.039 2_465
O(1) H(6) 3.015 2_465
O(1) H(10) 3.143 4_664
O(1) H(14) 2.770 2_465
O(1) H(15) 2.621 2_565
O(2) H(1) 2.979 1_655
O(2) H(2) 2.924 1_655
O(2) H(2) 3.266 2_555
O(2) H(3) 2.475 2_555
O(2) H(11) 2.611 3_745
O(2) H(18) 3.297 3_645
O(2) H(19) 3.505 3_645
O(2) H(19) 3.177 4_664
O(4) H(1) 3.432 2_565
O(4) H(1A) 2.09(2) 2_565
O(4) H(8) 3.446 3_655
O(4) H(9) 2.802 3_755
O(4) H(10) 3.555 3_655
O(4) H(10) 3.558 3_755
O(4) H(17) 2.783 3_655
C(1) H(4) 3.575 1_455
C(1) H(5) 3.227 1_455
C(1) H(14) 3.012 2_465
C(2) H(3) 3.301 2_455
C(2) H(9) 3.596 4_664
C(2) H(10) 3.324 4_664
C(2) H(11) 3.318 4_664
C(2) H(18) 3.509 4_564
C(2) H(19) 3.409 3_645
C(2) H(19) 3.526 4_564
C(3) H(2) 3.451 2_555
C(3) H(10) 3.486 4_664
C(3) H(11) 3.176 4_664
C(3) H(19) 2.749 3_645
C(3) H(19) 3.255 4_664
C(4) H(1) 3.287 1_655
C(4) H(3) 3.446 2_555
C(4) H(11) 3.599 3_745
C(4) H(18) 3.519 3_645
C(4) H(19) 3.283 3_645
C(4) H(19) 3.458 4_664
C(5) H(1) 3.153 1_655
C(5) H(14) 3.519 2_565
C(6) H(1) 3.219 1_655
C(6) H(1A) 3.57(2) 2_565
C(6) H(15) 3.457 1_655
C(6) H(16) 3.467 1_655
C(7) H(12) 3.542 3_745
C(7) H(13) 3.337 3_645
C(8) H(1A) 3.44(2) 4_665
C(8) H(18) 3.073 1_655
C(9) H(3) 3.556 4_665
C(9) H(7) 3.220 3_755
C(9) H(18) 2.928 1_655
C(10) H(8) 3.530 3_655
C(11) H(2) 2.864 4_565
C(11) H(3) 3.338 3_655
C(11) H(9) 3.067 1_455
C(11) H(11) 3.444 1_455
C(12) H(1A) 2.75(2) 2_565
C(13) H(1) 3.328 2_565
C(13) H(1A) 3.06(2) 2_565
C(13) H(4) 3.128 2_465
C(13) H(5) 3.468 1_455
C(14) H(5) 3.148 1_455
H(1) O(2) 2.979 1_455
H(1) O(4) 3.432 2_465
H(1) C(4) 3.287 1_455
H(1) C(5) 3.153 1_455
H(1) C(6) 3.219 1_455
H(1) C(13) 3.328 2_465
H(1) H(4) 2.575 1_455
H(1) H(5) 2.562 1_455
H(1) H(6) 3.507 1_455
H(1) H(14) 2.375 2_465
H(1A) O(4) 2.09(2) 2_465
H(1A) C(6) 3.57(2) 2_465
H(1A) C(8) 3.44(2) 4_664
H(1A) C(12) 2.75(2) 2_465
H(1A) C(13) 3.06(2) 2_465
H(1A) H(4) 3.206 2_465
H(1A) H(6) 2.756 2_465
H(1A) H(9) 3.056 4_664
H(1A) H(10) 2.875 4_664
H(1A) H(12) 3.520 2_465
H(1A) H(14) 2.493 2_465
H(1A) H(15) 3.019 2_565
H(2) O(2) 2.924 1_455
H(2) O(2) 3.266 2_455
H(2) C(3) 3.451 2_455
H(2) C(11) 2.864 4_564
H(2) H(3) 2.691 2_455
H(2) H(9) 3.238 4_664
H(2) H(10) 3.385 4_664
H(2) H(11) 2.995 4_664
H(2) H(17) 2.874 4_564
H(2) H(18) 2.658 4_564
H(2) H(19) 3.578 3_645
H(2) H(19) 2.579 4_564
H(3) O(2) 2.475 2_455
H(3) C(2) 3.301 2_555
H(3) C(4) 3.446 2_455
H(3) C(9) 3.556 4_664
H(3) C(11) 3.338 3_645
H(3) H(2) 2.691 2_555
H(3) H(3) 3.289 2_455
H(3) H(3) 3.289 2_555
H(3) H(11) 2.702 4_664
H(3) H(18) 3.437 3_645
H(3) H(19) 2.457 3_645
H(3) H(19) 2.862 4_664
H(4) O(1) 3.039 2_565
H(4) C(1) 3.575 1_655
H(4) C(13) 3.128 2_565
H(4) H(1) 2.575 1_655
H(4) H(1A) 3.206 2_565
H(4) H(14) 2.526 2_565
H(4) H(15) 3.558 1_655
H(4) H(15) 2.807 2_565
H(5) C(1) 3.227 1_655
H(5) C(13) 3.468 1_655
H(5) C(14) 3.148 1_655
H(5) H(1) 2.562 1_655
H(5) H(13) 3.564 3_745
H(5) H(15) 2.938 1_655
H(5) H(16) 2.505 1_655
H(6) O(1) 3.015 2_565
H(6) H(1) 3.507 1_655
H(6) H(1A) 2.756 2_565
H(6) H(15) 3.101 1_655
H(7) C(9) 3.220 3_745
H(7) H(11) 2.956 3_745
H(7) H(12) 2.600 3_745
H(7) H(13) 3.081 3_645
H(7) H(13) 3.541 3_745
H(7) H(18) 3.010 3_645
H(8) O(4) 3.446 3_645
H(8) C(10) 3.530 3_645
H(8) H(13) 2.672 3_645
H(9) O(4) 2.802 3_745
H(9) C(2) 3.596 4_665
H(9) C(11) 3.067 1_655
H(9) H(1A) 3.056 4_665
H(9) H(2) 3.238 4_665
H(9) H(17) 2.894 1_655
H(9) H(18) 2.389 1_655
H(10) O(1) 3.143 4_665
H(10) O(4) 3.555 3_645
H(10) O(4) 3.558 3_745
H(10) C(2) 3.324 4_665
H(10) C(3) 3.486 4_665
H(10) H(1A) 2.875 4_665
H(10) H(2) 3.385 4_665
H(10) H(18) 3.578 1_655
H(11) O(2) 2.611 3_755
H(11) C(2) 3.318 4_665
H(11) C(3) 3.176 4_665
H(11) C(4) 3.599 3_755
H(11) C(11) 3.444 1_655
H(11) H(2) 2.995 4_665
H(11) H(3) 2.702 4_665
H(11) H(7) 2.956 3_755
H(11) H(18) 2.498 1_655
H(12) C(7) 3.542 3_755
H(12) H(1A) 3.520 2_565
H(12) H(7) 2.600 3_755
H(12) H(18) 2.783 1_655
H(13) C(7) 3.337 3_655
H(13) H(5) 3.564 3_755
H(13) H(7) 3.081 3_655
H(13) H(7) 3.541 3_755
H(13) H(8) 2.672 3_655
H(13) H(16) 3.004 3_655
H(14) O(1) 2.770 2_565
H(14) C(1) 3.012 2_565
H(14) C(5) 3.519 2_465
H(14) H(1) 2.375 2_565
H(14) H(1A) 2.493 2_565
H(14) H(4) 2.526 2_465
H(14) H(15) 3.042 2_565
H(15) O(1) 2.621 2_465
H(15) C(6) 3.457 1_455
H(15) H(1A) 3.019 2_465
H(15) H(4) 3.558 1_455
H(15) H(4) 2.807 2_465
H(15) H(5) 2.938 1_455
H(15) H(6) 3.101 1_455
H(15) H(14) 3.042 2_465
H(16) C(6) 3.467 1_455
H(16) H(5) 2.505 1_455
H(16) H(13) 3.004 3_645
H(17) O(4) 2.783 3_645
H(17) H(2) 2.874 4_565
H(17) H(9) 2.894 1_455
H(18) O(2) 3.297 3_655
H(18) C(2) 3.509 4_565
H(18) C(4) 3.519 3_655
H(18) C(8) 3.073 1_455
H(18) C(9) 2.928 1_455
H(18) H(2) 2.658 4_565
H(18) H(3) 3.437 3_655
H(18) H(7) 3.010 3_655
H(18) H(9) 2.389 1_455
H(18) H(10) 3.578 1_455
H(18) H(11) 2.498 1_455
H(18) H(12) 2.783 1_455
H(19) O(2) 3.505 3_655
H(19) O(2) 3.177 4_665
H(19) C(2) 3.409 3_655
H(19) C(2) 3.526 4_565
H(19) C(3) 2.749 3_655
H(19) C(3) 3.255 4_665
H(19) C(4) 3.283 3_655
H(19) C(4) 3.458 4_665
H(19) H(2) 3.578 3_655
H(19) H(2) 2.579 4_565
H(19) H(3) 2.457 3_655
H(19) H(3) 2.862 4_665

loop_
_geom_torsion_atom_site_label_1
_geom_torsion_atom_site_label_2
_geom_torsion_atom_site_label_3
_geom_torsion_atom_site_label_4
_geom_torsion
C(10) O(3) C(12) O(4) -11.0(3)
C(10) O(3) C(12) C(13) 170.36(17)
C(12) O(3) C(10) C(9) -71.9(2)
C(12) O(3) C(10) C(11) 164.39(18)
O(1) C(1) C(2) C(3) 92.0(2)
O(1) C(1) C(14) C(5) -70.8(2)
O(1) C(1) C(14) C(13) 55.0(2)
C(2) C(1) C(14) C(5) 50.5(2)
C(2) C(1) C(14) C(13) 176.40(18)
C(14) C(1) C(2) C(3) -28.6(3)
C(1) C(2) C(3) C(4) 1.6(3)
C(2) C(3) C(4) O(2) -175.9(2)
C(2) C(3) C(4) C(5) 1.4(3)
O(2) C(4) C(5) C(6) -30.4(2)
O(2) C(4) C(5) C(14) -160.4(2)
C(3) C(4) C(5) C(6) 152.4(2)
C(3) C(4) C(5) C(14) 22.3(2)
C(4) C(5) C(6) C(7) -68.3(2)
C(4) C(5) C(14) C(1) -47.5(2)
C(4) C(5) C(14) C(13) -170.82(18)
C(6) C(5) C(14) C(1) -174.83(18)
C(6) C(5) C(14) C(13) 61.8(2)
C(14) C(5) C(6) C(7) 60.2(2)
C(5) C(6) C(7) C(8) -159.60(19)
C(6) C(7) C(8) C(9) 54.0(2)
C(7) C(8) C(9) C(10) 59.7(2)
C(8) C(9) C(10) O(3) -62.0(2)
C(8) C(9) C(10) C(11) 56.2(2)
O(3) C(12) C(13) C(14) -48.2(2)
O(4) C(12) C(13) C(14) 133.1(2)
C(12) C(13) C(14) C(1) 172.71(18)
C(12) C(13) C(14) C(5) -63.0(2)
